data_1557750
loop_
_publ_author_name
'Baek, Doohyun'
'Ryu, Huijeong'
'Ryu, Ji Yeon'
'Lee, Junseong'
'Stoltz, Brian M.'
'Hong, Sukwon'

_publ_section_title
;
 Catalytic enantioselective synthesis of tetrasubstituted chromanones via
 palladium-catalyzed asymmetric conjugate arylation using chiral
 pyridine-dihydroisoquinoline ligands
;
_journal_issue 18
_journal_name_full 'Chemical Science'
_journal_page_first 4602
_journal_page_last 4607
_journal_paper_doi 10.1039/D0SC00412J
_journal_volume 11
_journal_year 2020
_chemical_formula_moiety 'C20 H22 O2'
_chemical_formula_sum 'C20 H22 O2'
_chemical_formula_weight 294.37
_chemical_name_systematic (S)-2-(4-(tert-butyl)phenyl)-2-methylchroman-4-one
_chemical_properties_physical Heat-sensitive
_space_group_crystal_system monoclinic
_space_group_IT_number 5
_space_group_name_Hall 'C 2y'
_space_group_name_H-M_alt 'C 1 2 1'
_atom_sites_solution_hydrogens geom
_audit_creation_method SHELXL-2014
_audit_update_record
;
2019-09-20 deposited with the CCDC.	2020-04-07 downloaded from the CCDC.
;
_cell_angle_alpha 90
_cell_angle_beta 91.9349(17)
_cell_angle_gamma 90
_cell_formula_units_Z 4
_cell_length_a 23.2747(4)
_cell_length_b 6.77810(10)
_cell_length_c 10.2443(2)
_cell_measurement_reflns_used 9930
_cell_measurement_temperature 296(2)
_cell_measurement_theta_max 25.42
_cell_measurement_theta_min 2.61
_cell_volume 1615.20(5)
_computing_cell_refinement 'Bruker SAINT'
_computing_data_collection 'Bruker APEX2'
_computing_data_reduction 'Bruker SAINT'
_computing_structure_refinement 'SHELXL-2014 (Sheldrick, 2014)'
_diffrn_ambient_temperature 296(2)
_diffrn_measured_fraction_theta_full 0.999
_diffrn_measured_fraction_theta_max 0.994
_diffrn_measurement_device_type 'Bruker APEX-II CCD'
_diffrn_measurement_method '\f and \w scans'
_diffrn_radiation_type MoK\a
_diffrn_radiation_wavelength 0.71073
_diffrn_reflns_av_R_equivalents 0.0180
_diffrn_reflns_av_unetI/netI 0.0130
_diffrn_reflns_Laue_measured_fraction_full 0.999
_diffrn_reflns_Laue_measured_fraction_max 0.994
_diffrn_reflns_limit_h_max 28
_diffrn_reflns_limit_h_min -28
_diffrn_reflns_limit_k_max 8
_diffrn_reflns_limit_k_min -8
_diffrn_reflns_limit_l_max 12
_diffrn_reflns_limit_l_min -12
_diffrn_reflns_number 12536
_diffrn_reflns_point_group_measured_fraction_full 0.998
_diffrn_reflns_point_group_measured_fraction_max 0.991
_diffrn_reflns_theta_full 25.242
_diffrn_reflns_theta_max 25.424
_diffrn_reflns_theta_min 1.751
_exptl_absorpt_coefficient_mu 0.076
_exptl_crystal_colour white
_exptl_crystal_density_diffrn 1.211
_exptl_crystal_description block
_exptl_crystal_F_000 632
_exptl_crystal_recrystallization_method 'Re-crystallisation from solvent: Hexane'
_exptl_crystal_size_max 0.200
_exptl_crystal_size_mid 0.180
_exptl_crystal_size_min 0.150
_refine_diff_density_max 0.147
_refine_diff_density_min -0.182
_refine_diff_density_rms 0.045
_refine_ls_abs_structure_details
;
 Flack x determined using 1292 quotients [(I+)-(I-)]/[(I+)+(I-)]
 (Parsons, Flack and Wagner, Acta Cryst. B69 (2013) 249-259).
;
_refine_ls_abs_structure_Flack 0.0(2)
_refine_ls_extinction_method none
_refine_ls_goodness_of_fit_ref 1.043
_refine_ls_hydrogen_treatment constr
_refine_ls_matrix_type full
_refine_ls_number_parameters 203
_refine_ls_number_reflns 2965
_refine_ls_number_restraints 1
_refine_ls_restrained_S_all 1.043
_refine_ls_R_factor_all 0.0315
_refine_ls_R_factor_gt 0.0306
_refine_ls_shift/su_max 0.001
_refine_ls_shift/su_mean 0.000
_refine_ls_structure_factor_coef Fsqd
_refine_ls_weighting_details 'w=1/[\s^2^(Fo^2^)+(0.0501P)^2^+0.4895P] where P=(Fo^2^+2Fc^2^)/3'
_refine_ls_weighting_scheme calc
_refine_ls_wR_factor_gt 0.0793
_refine_ls_wR_factor_ref 0.0802
_reflns_Friedel_coverage 0.827
_reflns_Friedel_fraction_full 0.996
_reflns_Friedel_fraction_max 0.987
_reflns_number_gt 2880
_reflns_number_total 2965
_reflns_threshold_expression 'I > 2\s(I)'
_cod_data_source_file d0sc00412j2.cif
_cod_data_source_block hsw58-1
_cod_depositor_comments
;Adding full bibliography for 1557749--1557750.cif.

 Adding full bibliography for 1557749--1557750.cif.
;
_cod_original_sg_symbol_H-M 'C 2'
_cod_database_code 1557750
_shelx_space_group_comment
;
The symmetry employed for this shelxl refinement is uniquely defined
by the following loop, which should always be used as a source of
symmetry information in preference to the above space-group names.
They are only intended as comments.
;
_shelx_estimated_absorpt_t_min 0.985
_shelx_estimated_absorpt_t_max 0.989
_shelxl_version_number 2014-3

loop_
_space_group_symop_operation_xyz
'x, y, z'
'-x, y, -z'
'x+1/2, y+1/2, z'
'-x+1/2, y+1/2, -z'

loop_
_atom_site_label
_atom_site_type_symbol
_atom_site_fract_x
_atom_site_fract_y
_atom_site_fract_z
_atom_site_U_iso_or_equiv
_atom_site_adp_type
_atom_site_occupancy
_atom_site_site_symmetry_order
_atom_site_calc_flag
_atom_site_refinement_flags_posn
_atom_site_refinement_flags_adp
_atom_site_refinement_flags_occupancy
_atom_site_disorder_assembly
_atom_site_disorder_group
O1 O 0.82315(7) 1.0358(2) 0.40751(14) 0.0409(4) Uani 1 1 d . . . . .
O2 O 0.84674(5) 0.77465(19) 0.05311(11) 0.0247(3) Uani 1 1 d . . . . .
C1 C 0.82765(8) 0.9618(3) 0.30018(18) 0.0271(4) Uani 1 1 d . . . . .
C2 C 0.80026(7) 0.7732(3) 0.26200(16) 0.0228(4) Uani 1 1 d . . . . .
C3 C 0.80983(7) 0.6927(3) 0.13882(16) 0.0214(4) Uani 1 1 d . . . . .
C4 C 0.88971(7) 0.9109(3) 0.10712(17) 0.0241(4) Uani 1 1 d . . . . .
C5 C 0.85963(8) 1.0606(3) 0.19274(19) 0.0281(4) Uani 1 1 d . . . . .
H5A H 0.8880 1.1503 0.2310 0.034 Uiso 1 1 calc R U . . .
H5B H 0.8328 1.1375 0.1390 0.034 Uiso 1 1 calc R U . . .
C6 C 0.76189(7) 0.6776(3) 0.34329(17) 0.0274(4) Uani 1 1 d . . . . .
H6 H 0.7557 0.7283 0.4260 0.033 Uiso 1 1 calc R U . . .
C7 C 0.73324(7) 0.5096(3) 0.30269(18) 0.0297(4) Uani 1 1 d . . . . .
H7 H 0.7080 0.4469 0.3576 0.036 Uiso 1 1 calc R U . . .
C8 C 0.74244(8) 0.4343(3) 0.17859(19) 0.0299(4) Uani 1 1 d . . . . .
H8 H 0.7228 0.3217 0.1505 0.036 Uiso 1 1 calc R U . . .
C9 C 0.78048(7) 0.5249(3) 0.09642(17) 0.0270(4) Uani 1 1 d . . . . .
H9 H 0.7863 0.4738 0.0136 0.032 Uiso 1 1 calc R U . . .
C10 C 0.91402(8) 1.0090(3) -0.01302(19) 0.0352(5) Uani 1 1 d . . . . .
H10A H 0.8837 1.0750 -0.0614 0.053 Uiso 1 1 calc R U . . .
H10B H 0.9309 0.9105 -0.0672 0.053 Uiso 1 1 calc R U . . .
H10C H 0.9429 1.1032 0.0139 0.053 Uiso 1 1 calc R U . . .
C11 C 0.93697(7) 0.7938(3) 0.17985(16) 0.0227(4) Uani 1 1 d . . . . .
C12 C 0.95035(8) 0.6038(3) 0.1407(2) 0.0335(5) Uani 1 1 d . . . . .
H12 H 0.9277 0.5427 0.0760 0.040 Uiso 1 1 calc R U . . .
C13 C 0.99698(8) 0.5037(3) 0.1968(2) 0.0344(4) Uani 1 1 d . . . . .
H13 H 1.0049 0.3766 0.1684 0.041 Uiso 1 1 calc R U . . .
C14 C 1.03217(7) 0.5875(3) 0.29412(16) 0.0228(4) Uani 1 1 d . . . . .
C15 C 1.01794(8) 0.7764(3) 0.33375(17) 0.0259(4) Uani 1 1 d . . . . .
H15 H 1.0402 0.8372 0.3992 0.031 Uiso 1 1 calc R U . . .
C16 C 0.97125(8) 0.8774(3) 0.27826(18) 0.0263(4) Uani 1 1 d . . . . .
H16 H 0.9629 1.0035 0.3078 0.032 Uiso 1 1 calc R U . . .
C17 C 1.08623(7) 0.4803(3) 0.34771(18) 0.0262(4) Uani 1 1 d . . . . .
C18 C 1.13274(9) 0.5026(4) 0.2458(3) 0.0473(6) Uani 1 1 d . . . . .
H18A H 1.1674 0.4385 0.2768 0.071 Uiso 1 1 calc R U . . .
H18B H 1.1403 0.6401 0.2318 0.071 Uiso 1 1 calc R U . . .
H18C H 1.1196 0.4432 0.1651 0.071 Uiso 1 1 calc R U . . .
C19 C 1.07472(9) 0.2601(3) 0.3667(2) 0.0373(5) Uani 1 1 d . . . . .
H19A H 1.0448 0.2433 0.4279 0.056 Uiso 1 1 calc R U . . .
H19B H 1.1091 0.1968 0.3997 0.056 Uiso 1 1 calc R U . . .
H19C H 1.0630 0.2021 0.2845 0.056 Uiso 1 1 calc R U . . .
C20 C 1.10830(10) 0.5654(4) 0.4771(2) 0.0509(7) Uani 1 1 d . . . . .
H20A H 1.1211 0.6984 0.4642 0.076 Uiso 1 1 calc R U . . .
H20B H 1.1398 0.4869 0.5107 0.076 Uiso 1 1 calc R U . . .
H20C H 1.0779 0.5647 0.5383 0.076 Uiso 1 1 calc R U . . .

loop_
_atom_site_aniso_label
_atom_site_aniso_U_11
_atom_site_aniso_U_22
_atom_site_aniso_U_33
_atom_site_aniso_U_23
_atom_site_aniso_U_13
_atom_site_aniso_U_12
O1 0.0493(9) 0.0406(9) 0.0330(7) -0.0121(7) 0.0054(6) -0.0050(7)
O2 0.0213(6) 0.0335(7) 0.0193(6) 0.0029(5) 0.0002(4) -0.0016(5)
C1 0.0226(8) 0.0299(10) 0.0286(9) -0.0008(7) -0.0006(7) 0.0051(7)
C2 0.0184(8) 0.0270(9) 0.0229(8) 0.0017(7) -0.0016(6) 0.0041(7)
C3 0.0169(7) 0.0260(9) 0.0211(8) 0.0048(7) -0.0019(6) 0.0037(7)
C4 0.0210(8) 0.0270(9) 0.0243(8) 0.0030(7) 0.0013(6) -0.0028(7)
C5 0.0256(9) 0.0229(10) 0.0355(10) 0.0036(8) -0.0019(7) 0.0031(8)
C6 0.0235(9) 0.0368(11) 0.0220(9) 0.0029(8) 0.0009(7) 0.0037(8)
C7 0.0218(8) 0.0383(11) 0.0292(9) 0.0080(8) 0.0013(7) -0.0019(8)
C8 0.0244(9) 0.0296(10) 0.0352(10) 0.0017(8) -0.0035(7) -0.0040(8)
C9 0.0242(8) 0.0321(10) 0.0244(8) -0.0015(8) -0.0019(6) 0.0013(8)
C10 0.0309(10) 0.0416(12) 0.0333(10) 0.0129(9) 0.0040(8) -0.0033(9)
C11 0.0188(8) 0.0266(9) 0.0230(8) 0.0019(7) 0.0030(6) -0.0014(7)
C12 0.0275(9) 0.0350(11) 0.0371(10) -0.0135(9) -0.0112(8) 0.0040(8)
C13 0.0299(9) 0.0300(10) 0.0427(11) -0.0147(9) -0.0079(8) 0.0074(8)
C14 0.0188(8) 0.0243(9) 0.0253(8) -0.0004(7) 0.0004(6) -0.0014(7)
C15 0.0274(9) 0.0231(9) 0.0268(9) -0.0015(7) -0.0052(7) -0.0038(7)
C16 0.0288(9) 0.0200(9) 0.0301(9) -0.0018(7) -0.0013(7) -0.0007(7)
C17 0.0209(8) 0.0259(10) 0.0315(9) -0.0007(7) -0.0015(7) 0.0008(7)
C18 0.0257(9) 0.0542(15) 0.0627(14) 0.0207(12) 0.0105(9) 0.0081(10)
C19 0.0341(10) 0.0330(11) 0.0443(11) 0.0085(9) -0.0071(8) -0.0006(9)
C20 0.0430(12) 0.0512(15) 0.0567(14) -0.0183(12) -0.0267(11) 0.0173(11)

loop_
_atom_type_symbol
_atom_type_description
_atom_type_scat_dispersion_real
_atom_type_scat_dispersion_imag
_atom_type_scat_source
C C 0.0033 0.0016 'International Tables Vol C Tables 4.2.6.8 and 6.1.1.4'
H H 0.0000 0.0000 'International Tables Vol C Tables 4.2.6.8 and 6.1.1.4'
O O 0.0106 0.0060 'International Tables Vol C Tables 4.2.6.8 and 6.1.1.4'

loop_
_geom_angle_atom_site_label_1
_geom_angle_atom_site_label_2
_geom_angle_atom_site_label_3
_geom_angle
_geom_angle_site_symmetry_1
_geom_angle_site_symmetry_3
_geom_angle_publ_flag
C3 O2 C4 116.87(12) . . ?
O1 C1 C2 123.18(18) . . ?
O1 C1 C5 122.50(18) . . ?
C2 C1 C5 114.26(16) . . ?
C3 C2 C6 118.66(17) . . ?
C3 C2 C1 119.77(16) . . ?
C6 C2 C1 121.46(16) . . ?
O2 C3 C9 116.42(15) . . ?
O2 C3 C2 122.90(16) . . ?
C9 C3 C2 120.66(16) . . ?
O2 C4 C10 103.81(14) . . ?
O2 C4 C5 108.49(13) . . ?
C10 C4 C5 111.36(16) . . ?
O2 C4 C11 109.21(14) . . ?
C10 C4 C11 109.83(14) . . ?
C5 C4 C11 113.65(14) . . ?
C1 C5 C4 111.86(16) . . ?
C7 C6 C2 121.02(17) . . ?
C6 C7 C8 119.38(17) . . ?
C9 C8 C7 120.88(18) . . ?
C8 C9 C3 119.38(16) . . ?
C16 C11 C12 117.40(16) . . ?
C16 C11 C4 121.96(16) . . ?
C12 C11 C4 120.39(16) . . ?
C11 C12 C13 120.96(18) . . ?
C12 C13 C14 122.04(19) . . ?
C15 C14 C13 116.52(17) . . ?
C15 C14 C17 122.14(15) . . ?
C13 C14 C17 121.21(17) . . ?
C14 C15 C16 121.74(16) . . ?
C11 C16 C15 121.31(17) . . ?
C20 C17 C19 108.34(18) . . ?
C20 C17 C18 109.30(18) . . ?
C19 C17 C18 108.22(17) . . ?
C20 C17 C14 112.37(16) . . ?
C19 C17 C14 111.19(15) . . ?
C18 C17 C14 107.32(15) . . ?

loop_
_geom_bond_atom_site_label_1
_geom_bond_atom_site_label_2
_geom_bond_distance
_geom_bond_site_symmetry_2
_geom_bond_publ_flag
O1 C1 1.216(2) . ?
O2 C3 1.367(2) . ?
O2 C4 1.457(2) . ?
C1 C2 1.475(3) . ?
C1 C5 1.506(3) . ?
C2 C3 1.400(2) . ?
C2 C6 1.401(3) . ?
C3 C9 1.389(3) . ?
C4 C10 1.524(2) . ?
C4 C5 1.526(3) . ?
C4 C11 1.530(2) . ?
C6 C7 1.377(3) . ?
C7 C8 1.393(3) . ?
C8 C9 1.386(3) . ?
C11 C16 1.386(2) . ?
C11 C12 1.387(3) . ?
C12 C13 1.388(3) . ?
C13 C14 1.390(3) . ?
C14 C15 1.387(3) . ?
C14 C17 1.538(2) . ?
C15 C16 1.389(3) . ?
C17 C20 1.519(3) . ?
C17 C19 1.530(3) . ?
C17 C18 1.537(3) . ?
